data_2005727
loop_
_publ_author_name
'Barclay, T. M.'
'Cordes, A. W.'
'Oakley, R. T.'
'Preuss, K. E.'

_publ_section_title
;
 3,7-Bis(2-thienyl)-1,5,2,4,6,8-dithiatetrazocine
;
_journal_issue 12
_journal_name_full 'Acta Crystallographica Section C'
_journal_page_first 3250
_journal_page_last 3252
_journal_paper_doi 10.1107/S0108270196010797
_journal_volume 52
_journal_year 1996
_chemical_formula_moiety 'C10 H6 N4 S4'
_chemical_formula_sum 'C10 H6 N4 S4'
_chemical_formula_weight 310.42
_chemical_name_systematic
;
 3,7-(Di-2-thienyl)-1,5,2,4,6,8-dithiatetrazocine
;
_space_group_IT_number 14
_symmetry_cell_setting monoclinic
_symmetry_space_group_name_Hall '-P 2ybc'
_symmetry_space_group_name_H-M 'P 1 21/c 1'
_cell_angle_alpha 90
_cell_angle_beta 101.822(11)
_cell_angle_gamma 90
_cell_formula_units_Z 2
_cell_length_a 6.9888(10)
_cell_length_b 5.6836(5)
_cell_length_c 16.019(2)
_cell_measurement_reflns_used 24
_cell_measurement_temperature 293
_cell_measurement_theta_max 20
_cell_measurement_theta_min 18
_cell_volume 622.80(13)
_computing_cell_refinement CAD-4-PC
_computing_data_collection 'CAD-4-PC (Enraf-Nonius, 1994)'
_computing_data_reduction 'DATRD2 in NRCVAX (Gabe, LePage, Charland, Lee & White, 1989)'
_computing_molecular_graphics NRCVAX
_computing_publication_material NRCVAX
_computing_structure_refinement 'NRCVAX '
_computing_structure_solution 'NRCVAX '
_diffrn_ambient_temperature 293
_diffrn_measurement_device 'Nonius CAD-4'
_diffrn_measurement_method '\q/2\q scan b/P/b '
_diffrn_radiation_monochromator graphite
_diffrn_radiation_source 'xray tube'
_diffrn_radiation_type 'Molybdenum K\a'
_diffrn_radiation_wavelength 0.7107
_diffrn_reflns_av_R_equivalents 0.016
_diffrn_reflns_limit_h_max 8
_diffrn_reflns_limit_h_min 0
_diffrn_reflns_limit_k_max 6
_diffrn_reflns_limit_k_min -6
_diffrn_reflns_limit_l_max 19
_diffrn_reflns_limit_l_min -19
_diffrn_reflns_number 2245
_diffrn_reflns_theta_max 24.91
_diffrn_reflns_theta_min 2.00
_diffrn_standards_decay_% 1.6
_diffrn_standards_interval_time 60
_diffrn_standards_number 3
_exptl_absorpt_coefficient_mu 0.72
_exptl_absorpt_correction_T_max 0.92
_exptl_absorpt_correction_T_min 0.81
_exptl_absorpt_correction_type analytical
_exptl_crystal_colour yellow
_exptl_crystal_density_diffrn 1.66
_exptl_crystal_density_meas ?
_exptl_crystal_description block
_exptl_crystal_F_000 317.0
_exptl_crystal_size_max 0.42
_exptl_crystal_size_mid 0.32
_exptl_crystal_size_min 0.12
_refine_diff_density_max 0.26
_refine_diff_density_min -0.30
_refine_ls_extinction_method none
_refine_ls_goodness_of_fit_obs 1.05
_refine_ls_hydrogen_treatment 'H-atom parameters not refined'
_refine_ls_matrix_type full
_refine_ls_number_parameters 82
_refine_ls_number_reflns 805
_refine_ls_R_factor_all 0.035
_refine_ls_R_factor_obs 0.035
_refine_ls_shift/esd_max 0.000
_refine_ls_structure_factor_coef F
_refine_ls_weighting_details 'w = 1/[\s^2^(F) + 0.0025F^2^]'
_refine_ls_weighting_scheme calc
_refine_ls_wR_factor_all 0.059
_refine_ls_wR_factor_obs 0.059
_reflns_number_observed 805
_reflns_number_total 1094
_reflns_observed_criterion 'Inet > 3.0\s(Inet)'
_cod_data_source_file bk1274.cif
_cod_data_source_block 1
_cod_depositor_comments
;
 Marking atoms 'S2', 'C3', 'H3' and 'S22', 'C32', 'H32' as belonging to
 disorder groups '1' and '2' with the occupancies of '0.8' and '0.2'
 respectively after consulting the original publication.

 Antanas Vaitkus,
 2017-09-06

The following automatic conversions were performed:
'_symmetry_cell_setting' value 'Monoclinic' changed to 'monoclinic'
according to '/home/saulius/struct/CIF-dictionaries/cif_core.dic'
dictionary named 'cif_core.dic' version 2.4.1 from 2010-06-29.

Automatic conversion script
Id: cif_fix_enum 1527 2010-12-29 10:47:43Z saulius 

The following automatic conversions were performed:

'_symmetry_cell_setting' value 'Monoclinic' changed to 'monoclinic'
according to /home/saulius/struct/CIF-dictionaries/cif_core.dic
dictionary named 'cif_core.dic' version 2.4.1 from 2010-06-29.

Automatic conversion script
Id: cif_fix_values 1715 2011-07-08 13:25:40Z adriana 

The following automatic conversions were performed:

'_exptl_crystal_density_meas' value 'not measured' was changed to '?'
- the value is perceived as not measured.

Automatic conversion script
Id: cif_fix_values 3008 2015-01-20 13:52:24Z robertas 

The following automatic conversions were performed:

'_refine_ls_weighting_scheme' value 'w = 1/[\s^2^(F) + 0.0025F^2^]'
was changed to 'calc'. New tag '_refine_ls_weighting_details' was
created. The value of the new tag was set to 'w = 1/[\s^2^(F) +
0.0025F^2^]'.

Automatic conversion script
Id: cif_fix_values 3143 2015-03-26 13:38:13Z robertas 
;
_cod_original_sg_symbol_H-M 'P 21/c'
_cod_original_formula_sum 'C10 H6 N4 S4 '
_cod_database_code 2005727

loop_
_symmetry_equiv_pos_as_xyz
x,y,z
-x,-y,-z
-x,1/2+y,1/2-z
x,1/2-y,1/2+z

loop_
_atom_site_aniso_label
_atom_site_aniso_U_11
_atom_site_aniso_U_22
_atom_site_aniso_U_33
_atom_site_aniso_U_12
_atom_site_aniso_U_13
_atom_site_aniso_U_23
_atom_site_aniso_type_symbol
S1 0.0499(5) 0.0633(6) 0.0644(6) -0.0123(4) 0.0248(4) -0.0109(5) S
S2 0.0463(6) 0.0599(7) 0.0647(7) -0.0047(5) 0.0151(5) -0.0103(6) S
S22 0.0462 0.0607 0.0650 -0.0046 0.0151 -0.0112 S
N1 0.0501(17) 0.0488(15) 0.0497(15) -0.0070(13) 0.0107(12) 0.0001(13) N
N2 0.0488(17) 0.0522(15) 0.0526(16) -0.0073(13) 0.0114(13) -0.0007(13) N
C1 0.061(2) 0.056(2) 0.065(2) -0.0040(17) 0.0082(18) -0.0080(18) C
C2 0.061(2) 0.059(2) 0.059(2) -0.0160(18) 0.0108(18) -0.0021(17) C
C3 0.048(2) 0.052(2) 0.064(3) 0.012(2) 0.009(2) -0.006(2) C

loop_
_atom_site_label
_atom_site_fract_x
_atom_site_fract_y
_atom_site_fract_z
_atom_site_U_iso_or_equiv
_atom_site_thermal_displace_type
_atom_site_type_symbol
_atom_site_occupancy
_atom_site_disorder_group
S1 0.78292(14) 0.52035(16) 0.05439(6) 0.0573(5) Uani S 1 .
S2 1.09462(17) 1.1027(2) 0.18792(7) 0.0564(7) Uani S 0.8 1
S22 1.4280 1.0570 0.1046 0.0568 Uani S 0.2 2
N1 0.9481(4) 0.7058(5) 0.08085(16) 0.0495(15) Uani N 1 .
N2 0.7776(4) 0.3194(5) -0.01186(16) 0.0510(15) Uani N 1 .
C1 1.2773(6) 1.2986(7) 0.2152(2) 0.062(2) Uani C 1 .
C2 1.4218(6) 1.2746(7) 0.1729(2) 0.060(2) Uani C 1 .
C3 1.3795(7) 1.0956(7) 0.1114(3) 0.055(2) Uani C 0.8 1
C32 1.1750 1.0800 0.1850 0.0552 Uiso C 0.2 2
C4 1.2100(5) 0.9720(6) 0.11546(19) 0.0443(16) Uani C 1 .
C5 1.1199(5) 0.7700(5) 0.06559(18) 0.0445(16) Uani C 1 .
H1 1.278 1.411 0.259 0.0697 Uiso H 1 .
H2 1.532 1.380 0.182 0.0644 Uiso H 1 .
H3 1.492 1.037 0.071 0.0462 Uiso H 0.8 1
H32 1.083 1.015 0.215 0.0645 Uiso H 0.2 2

loop_
_atom_type_symbol
_atom_type_scat_dispersion_real
_atom_type_scat_dispersion_imag
_atom_type_scat_source
S 0.110 0.124 'International Tables Vol. IV Table 2.2B'
N 0.004 0.003 'International Tables Vol. IV Table 2.2B'
C 0.002 0.002 'International Tables Vol. IV Table 2.2B'
H 0.000 0.000 'International Tables Vol. IV Table 2.2B'

loop_
_geom_angle_atom_site_label_1
_geom_angle_atom_site_label_2
_geom_angle_atom_site_label_3
_geom_angle_site_symmetry_1
_geom_angle_site_symmetry_3
_geom_angle
_geom_angle_publ_flag
N1 S1 N2 ? ? 126.60(16) yes
C1 S2 C32 ? ? 58.62 no
C1 S2 C4 ? ? 91.48(18) yes
C32 S2 C4 ? ? 42.28 no
C2 S22 C3 ? ? 48.2 no
C2 S22 C4 ? ? 89.95 no
C3 S22 C4 ? ? 48.3 no
S1 N1 C5 ? ? 141.8(2) yes
S1 N2 C5 ? 2_765 141.5(3) yes
S2 C1 C2 ? ? 114.4(3) yes
S2 C1 C32 ? ? 20.02 no
C2 C1 C32 ? ? 96.5 no
S22 C2 C1 ? ? 122.5 no
S22 C2 C3 ? ? 13.37 no
C1 C2 C3 ? ? 111.0(4) yes
S22 C3 C2 ? ? 118.4 no
S22 C3 C4 ? ? 118.1 no
C2 C3 C4 ? ? 113.0(4) yes
S2 C32 C1 ? ? 101.4 no
S2 C32 C4 ? ? 120.53 no
C1 C32 C4 ? ? 120.3 no
S2 C4 S22 ? ? 121.4 no
S2 C4 C3 ? ? 109.7(3) yes
S2 C4 C32 ? ? 17.19 no
S2 C4 C5 ? ? 120.0(2) yes
S22 C4 C3 ? ? 13.55 no
S22 C4 C32 ? ? 106.6 no
S22 C4 C5 ? ? 118.5 no
C3 C4 C32 ? ? 96.3 no
C3 C4 C5 ? ? 130.2(3) yes
C32 C4 C5 ? ? 133.0 no
N1 C5 N2 ? 2_765 130.1(3) yes
N1 C5 C4 ? ? 114.8(3) yes
N2 C5 C4 2_765 ? 115.1(3) yes

loop_
_geom_bond_atom_site_label_1
_geom_bond_atom_site_label_2
_geom_bond_site_symmetry_2
_geom_bond_distance
_geom_bond_publ_flag
S1 N1 ? 1.557(3) yes
S1 N2 ? 1.554(3) yes
S2 C1 ? 1.683(4) yes
S2 C32 ? 0.5876 no
S2 C4 ? 1.712(3) yes
S22 C2 ? 1.658 no
S22 C3 ? 0.436 no
S22 C4 ? 1.641 no
N1 C5 ? 1.324(4) yes
N2 C5 2_765 1.329(4) yes
C1 C2 ? 1.334(6) yes
C1 C32 ? 1.466 no
C2 C3 ? 1.406(6) yes
C3 C4 ? 1.390(6) yes
C32 C4 ? 1.337 no
C4 C5 ? 1.466(4) yes
C5 N2 2_765 1.329(4) no
